data_1503912
loop_
_publ_author_name
'Donohoe, Timothy J.'
'Callens, Cedric K. A.'
'Thompson, Amber L.'

_publ_section_title
;
 Tethered aminohydroxylation (TA) reaction of amides.
;
_journal_issue 11
_journal_name_full 'Organic letters'
_journal_page_first 2305
_journal_page_last 2307
_journal_paper_doi 10.1021/ol900631y
_journal_volume 11
_journal_year 2009
_chemical_formula_moiety 'C12 H15 N1 O2, 0.5(H2 O)'
_chemical_formula_sum 'C12 H16 N O2.5'
_chemical_formula_weight 214.26
_space_group_IT_number 2
_symmetry_cell_setting triclinic
_symmetry_space_group_name_Hall '-P 1'
_symmetry_space_group_name_H-M 'P -1'
_atom_sites_solution_hydrogens geom
_atom_sites_solution_primary direct
_audit_creation_date 08-08-21
_audit_creation_method CRYSTALS_ver_12.86
_cell_angle_alpha 90.8275(6)
_cell_angle_beta 93.8444(6)
_cell_angle_gamma 100.0136(8)
_cell_formula_units_Z 4
_cell_length_a 6.02820(10)
_cell_length_b 12.9201(2)
_cell_length_c 14.5745(2)
_cell_measurement_reflns_used 4936
_cell_measurement_temperature 150
_cell_measurement_theta_max 27
_cell_measurement_theta_min 5
_cell_volume 1114.93(3)
_computing_cell_refinement 'DENZO/SCALEPACK (Otwinowski & Minor, 1997)'
_computing_data_collection 'COLLECT (Nonius, 1997-2001).'
_computing_data_reduction 'DENZO/SCALEPACK (Otwinowski & Minor, 1997)'
_computing_molecular_graphics 'CAMERON (Watkin et al., 1996)'
_computing_publication_material 'CRYSTALS (Betteridge et al., 2003)'
_computing_structure_refinement 'CRYSTALS (Betteridge et al., 2003)'
_computing_structure_solution 'SIR92 (Altomare et al., 1994)'
_diffrn_ambient_temperature 150
_diffrn_measured_fraction_theta_full 0.991
_diffrn_measured_fraction_theta_max 0.990
_diffrn_measurement_device 'Nonius KappaCCD'
_diffrn_measurement_device_type Area
_diffrn_measurement_method \w
_diffrn_radiation_monochromator graphite
_diffrn_radiation_type 'Mo K\a'
_diffrn_radiation_wavelength 0.71073
_diffrn_reflns_av_R_equivalents 0.022
_diffrn_reflns_limit_h_max 7
_diffrn_reflns_limit_h_min -7
_diffrn_reflns_limit_k_max 16
_diffrn_reflns_limit_k_min -15
_diffrn_reflns_limit_l_max 18
_diffrn_reflns_limit_l_min -18
_diffrn_reflns_number 9069
_diffrn_reflns_theta_full 26.927
_diffrn_reflns_theta_max 27.477
_diffrn_reflns_theta_min 5.198
_diffrn_standards_number 0
_exptl_absorpt_coefficient_mu 0.089
_exptl_absorpt_correction_T_max 0.97
_exptl_absorpt_correction_T_min 0.97
_exptl_absorpt_correction_type multi-scan
_exptl_absorpt_process_details 'DENZO/SCALEPACK (Otwinowski & Minor, 1997)'
_exptl_crystal_colour colourless
_exptl_crystal_density_diffrn 1.276
_exptl_crystal_density_meas ?
_exptl_crystal_density_method 'not measured'
_exptl_crystal_description block
_exptl_crystal_F_000 460
_exptl_crystal_size_max 0.36
_exptl_crystal_size_mid 0.32
_exptl_crystal_size_min 0.30
_refine_diff_density_max 0.28
_refine_diff_density_min -0.36
_refine_ls_extinction_coef 20(30)
_refine_ls_extinction_method 'Larson (1970), Equation 22'
_refine_ls_goodness_of_fit_ref 0.9693
_refine_ls_hydrogen_treatment constr
_refine_ls_matrix_type full
_refine_ls_number_parameters 281
_refine_ls_number_reflns 4175
_refine_ls_number_restraints 0
_refine_ls_R_factor_all 0.0542
_refine_ls_R_factor_gt 0.0402
_refine_ls_shift/su_max 0.000366
_refine_ls_structure_factor_coef Fsqd
_refine_ls_weighting_details
;
 Method= Modified Sheldrick 
 w=1/[\s^2^(F^2^) + ( 0.05P)^2^ + 0.34P] 
 ,where P=(max(Fo^2^,0) + 2Fc^2^)/3 
;
_refine_ls_weighting_scheme calc
_refine_ls_wR_factor_all 0.1015
_refine_ls_wR_factor_gt 0.0962
_refine_ls_wR_factor_ref 0.1015
_reflns_limit_h_max 7
_reflns_limit_h_min -7
_reflns_limit_k_max 16
_reflns_limit_k_min -16
_reflns_limit_l_max 18
_reflns_limit_l_min 0
_reflns_number_gt 3298
_reflns_number_total 5054
_reflns_threshold_expression I>2.0\s(I)
_oxford_diffrn_Wilson_B_factor 2.37
_oxford_diffrn_Wilson_scale 1.92
_oxford_refine_ls_r_factor_ref 0.0542
_oxford_refine_ls_scale 0.716(2)
_oxford_reflns_number_all 4175
_oxford_reflns_threshold_expression_ref I>-3.0\s(I)
_oxford_structure_analysis_title 0100808
_cod_data_source_file ol900631y_si_002.cif
_cod_data_source_block Compound_13
_cod_depositor_comments
;
The following automatic conversions were performed:

'_symmetry_cell_setting' value 'Triclinic' changed to 'triclinic'
according to /home/saulius/struct/CIF-dictionaries/cif_core.dic
dictionary named 'cif_core.dic' version 2.4.2 from 2011-04-26.

Automatic conversion script
Id: cif_fix_values 1715 2011-07-08 13:25:40Z adriana 

The following automatic conversions were performed:

'_exptl_crystal_density_meas' value 'not measured' was changed to '?'
- the value is perceived as not measured.

Automatic conversion script
Id: cif_fix_values 3008 2015-01-20 13:52:24Z robertas 
;
_cod_original_sg_symbol_H-M 'P -1 '
_cod_original_formula_sum 'C12 H16 N1 O2.50'
_cod_database_code 1503912

loop_
_symmetry_equiv_pos_as_xyz
x,y,z
-x,-y,-z

loop_
_atom_site_label
_atom_site_type_symbol
_atom_site_fract_x
_atom_site_fract_y
_atom_site_fract_z
_atom_site_U_iso_or_equiv
_atom_site_occupancy
_atom_site_adp_type
_atom_site_refinement_flags_posn
O1 O 1.28284(15) 0.55713(8) 0.50911(7) 0.0286 1.0000 Uani .
C2 C 1.2263(2) 0.46330(11) 0.48284(10) 0.0251 1.0000 Uani .
N3 N 1.16359(18) 0.43981(9) 0.39408(8) 0.0259 1.0000 Uani .
C4 C 1.0834(2) 0.33533(11) 0.35133(10) 0.0259 1.0000 Uani .
C5 C 0.8850(2) 0.34263(11) 0.28058(10) 0.0265 1.0000 Uani .
O6 O 0.69043(16) 0.36551(8) 0.32115(7) 0.0326 1.0000 Uani .
C7 C 0.8220(2) 0.24159(11) 0.22376(9) 0.0264 1.0000 Uani .
C8 C 0.6264(2) 0.16953(12) 0.23602(11) 0.0330 1.0000 Uani .
C9 C 0.5762(3) 0.07635(13) 0.18389(12) 0.0391 1.0000 Uani .
C10 C 0.7203(3) 0.05344(13) 0.12022(11) 0.0398 1.0000 Uani .
C11 C 0.9158(3) 0.12393(13) 0.10770(11) 0.0397 1.0000 Uani .
C12 C 0.9651(3) 0.21763(12) 0.15858(10) 0.0335 1.0000 Uani .
C13 C 1.0244(2) 0.25381(11) 0.42421(10) 0.0299 1.0000 Uani .
C14 C 1.2092(2) 0.26820(12) 0.50256(10) 0.0312 1.0000 Uani .
C15 C 1.2204(2) 0.37503(11) 0.54946(10) 0.0285 1.0000 Uani .
O16 O 0.76081(16) 0.47295(8) 1.06001(7) 0.0329 1.0000 Uani .
C17 C 0.7011(2) 0.39433(11) 1.00696(9) 0.0266 1.0000 Uani .
N18 N 0.82908(18) 0.37370(9) 0.94040(8) 0.0261 1.0000 Uani .
C19 C 0.7821(2) 0.28221(11) 0.87675(9) 0.0252 1.0000 Uani .
C20 C 0.8885(2) 0.31134(11) 0.78546(10) 0.0264 1.0000 Uani .
O21 O 0.8005(2) 0.39379(8) 0.74159(7) 0.0391 1.0000 Uani .
C22 C 0.8588(2) 0.21489(11) 0.72185(10) 0.0250 1.0000 Uani .
C23 C 0.7059(3) 0.20205(12) 0.64550(11) 0.0334 1.0000 Uani .
C24 C 0.6772(3) 0.11212(13) 0.58998(11) 0.0390 1.0000 Uani .
C25 C 0.8016(3) 0.03365(13) 0.60923(11) 0.0376 1.0000 Uani .
C26 C 0.9559(3) 0.04579(12) 0.68491(11) 0.0355 1.0000 Uani .
C27 C 0.9837(2) 0.13563(12) 0.74038(10) 0.0308 1.0000 Uani .
C28 C 0.5302(2) 0.24105(12) 0.86546(10) 0.0288 1.0000 Uani .
C29 C 0.4372(2) 0.22317(12) 0.95934(10) 0.0314 1.0000 Uani .
C30 C 0.4775(2) 0.32423(12) 1.01693(10) 0.0315 1.0000 Uani .
O31 O 0.4903(3) 0.49317(13) 0.20211(9) 0.0726 1.0000 Uani .
H41 H 1.2062 0.3166 0.3162 0.0307 1.0000 Uiso R
H51 H 0.9411 0.4004 0.2377 0.0311 1.0000 Uiso R
H81 H 0.5248 0.1845 0.2804 0.0391 1.0000 Uiso R
H91 H 0.4416 0.0287 0.1925 0.0455 1.0000 Uiso R
H101 H 0.6864 -0.0121 0.0843 0.0477 1.0000 Uiso R
H111 H 1.0164 0.1071 0.0651 0.0489 1.0000 Uiso R
H121 H 1.0994 0.2672 0.1487 0.0403 1.0000 Uiso R
H131 H 0.8830 0.2639 0.4492 0.0355 1.0000 Uiso R
H132 H 1.0075 0.1826 0.3954 0.0358 1.0000 Uiso R
H141 H 1.1781 0.2121 0.5482 0.0374 1.0000 Uiso R
H142 H 1.3534 0.2644 0.4772 0.0371 1.0000 Uiso R
H151 H 1.3516 0.3926 0.5932 0.0342 1.0000 Uiso R
H152 H 1.0840 0.3729 0.5831 0.0352 1.0000 Uiso R
H191 H 0.8598 0.2260 0.9019 0.0293 1.0000 Uiso R
H201 H 1.0538 0.3356 0.8021 0.0296 1.0000 Uiso R
H231 H 0.6226 0.2560 0.6319 0.0411 1.0000 Uiso R
H241 H 0.5719 0.1045 0.5374 0.0477 1.0000 Uiso R
H251 H 0.7793 -0.0300 0.5706 0.0454 1.0000 Uiso R
H261 H 1.0429 -0.0087 0.6991 0.0434 1.0000 Uiso R
H271 H 1.0879 0.1429 0.7926 0.0371 1.0000 Uiso R
H281 H 0.4556 0.2930 0.8321 0.0354 1.0000 Uiso R
H282 H 0.5027 0.1742 0.8290 0.0345 1.0000 Uiso R
H291 H 0.5128 0.1702 0.9908 0.0355 1.0000 Uiso R
H292 H 0.2735 0.1949 0.9527 0.0363 1.0000 Uiso R
H301 H 0.3625 0.3662 0.9992 0.0377 1.0000 Uiso R
H302 H 0.4693 0.3095 1.0822 0.0386 1.0000 Uiso R
H312 H 0.5607 0.4865 0.1548 0.1214 1.0000 Uiso R
H211 H 0.7107 0.4221 0.7730 0.0609 1.0000 Uiso R
H31 H 1.1688 0.4933 0.3571 0.0314 1.0000 Uiso R
H61 H 0.7231 0.3965 0.3747 0.0501 1.0000 Uiso R
H311 H 0.5430 0.4605 0.2448 0.1213 1.0000 Uiso R
H181 H 0.9552 0.4174 0.9359 0.0318 1.0000 Uiso R

loop_
_atom_site_aniso_label
_atom_site_aniso_U_11
_atom_site_aniso_U_22
_atom_site_aniso_U_33
_atom_site_aniso_U_23
_atom_site_aniso_U_13
_atom_site_aniso_U_12
O1 0.0238(5) 0.0277(6) 0.0348(6) -0.0023(4) 0.0040(4) 0.0053(4)
C2 0.0162(6) 0.0278(8) 0.0321(8) -0.0004(6) 0.0037(5) 0.0058(5)
N3 0.0242(6) 0.0248(6) 0.0288(6) 0.0036(5) 0.0027(5) 0.0043(5)
C4 0.0244(7) 0.0243(7) 0.0295(7) -0.0015(6) 0.0013(6) 0.0060(6)
C5 0.0260(7) 0.0265(8) 0.0279(7) 0.0036(6) 0.0027(6) 0.0068(6)
O6 0.0283(5) 0.0386(6) 0.0329(6) -0.0040(5) -0.0007(4) 0.0132(4)
C7 0.0267(7) 0.0267(8) 0.0265(7) 0.0050(6) -0.0007(6) 0.0070(6)
C8 0.0277(8) 0.0338(9) 0.0374(8) 0.0034(7) 0.0028(6) 0.0043(6)
C9 0.0352(8) 0.0318(9) 0.0466(10) 0.0045(7) -0.0037(7) -0.0023(7)
C10 0.0535(10) 0.0290(9) 0.0355(9) -0.0016(7) -0.0058(7) 0.0068(7)
C11 0.0492(10) 0.0397(10) 0.0320(8) -0.0013(7) 0.0074(7) 0.0110(8)
C12 0.0335(8) 0.0330(9) 0.0332(8) 0.0023(7) 0.0062(6) 0.0021(6)
C13 0.0298(7) 0.0248(8) 0.0351(8) 0.0031(6) -0.0024(6) 0.0060(6)
C14 0.0302(8) 0.0293(8) 0.0350(8) 0.0054(6) -0.0012(6) 0.0086(6)
C15 0.0243(7) 0.0325(8) 0.0293(8) 0.0028(6) 0.0018(6) 0.0063(6)
O16 0.0300(5) 0.0359(6) 0.0310(6) -0.0065(5) 0.0059(4) 0.0000(4)
C17 0.0251(7) 0.0287(8) 0.0258(7) 0.0023(6) 0.0006(6) 0.0047(6)
N18 0.0208(6) 0.0264(7) 0.0291(6) -0.0028(5) 0.0027(5) -0.0019(5)
C19 0.0253(7) 0.0230(7) 0.0270(7) -0.0005(6) -0.0003(6) 0.0041(5)
C20 0.0240(7) 0.0240(7) 0.0312(8) 0.0007(6) 0.0032(6) 0.0036(6)
O21 0.0553(7) 0.0302(6) 0.0377(6) 0.0090(5) 0.0190(5) 0.0175(5)
C22 0.0217(7) 0.0246(7) 0.0286(7) 0.0010(6) 0.0031(5) 0.0028(5)
C23 0.0328(8) 0.0318(8) 0.0366(8) -0.0010(7) -0.0059(6) 0.0118(6)
C24 0.0395(9) 0.0399(10) 0.0358(9) -0.0060(7) -0.0135(7) 0.0088(7)
C25 0.0438(9) 0.0294(8) 0.0383(9) -0.0082(7) -0.0053(7) 0.0068(7)
C26 0.0372(8) 0.0305(8) 0.0406(9) -0.0026(7) -0.0048(7) 0.0139(7)
C27 0.0271(7) 0.0324(8) 0.0323(8) -0.0028(6) -0.0052(6) 0.0066(6)
C28 0.0261(7) 0.0272(8) 0.0310(8) 0.0003(6) 0.0012(6) -0.0010(6)
C29 0.0253(7) 0.0323(8) 0.0344(8) 0.0046(6) 0.0022(6) -0.0012(6)
C30 0.0254(7) 0.0362(9) 0.0322(8) 0.0019(7) 0.0054(6) 0.0017(6)
O31 0.0894(11) 0.1114(13) 0.0431(8) 0.0296(8) 0.0287(7) 0.0786(10)

loop_
_atom_type_symbol
_atom_type_scat_dispersion_real
_atom_type_scat_dispersion_imag
_atom_type_scat_Cromer_Mann_a1
_atom_type_scat_Cromer_Mann_b1
_atom_type_scat_Cromer_Mann_a2
_atom_type_scat_Cromer_Mann_b2
_atom_type_scat_Cromer_Mann_a3
_atom_type_scat_Cromer_Mann_b3
_atom_type_scat_Cromer_Mann_a4
_atom_type_scat_Cromer_Mann_b4
_atom_type_scat_Cromer_Mann_c
_atom_type_scat_source
C 0.0033 0.0016 2.3100 20.8439 1.0200 10.2075 1.5886 0.5687 0.8650 51.6512 0.2156 'International Tables Vol C 4.2.6.8 and 6.1.1.4'
H 0.0000 0.0000 0.4930 10.5109 0.3229 26.1257 0.1402 3.1424 0.0408 57.7998 0.0030 'International Tables Vol C 4.2.6.8 and 6.1.1.4'
N 0.0061 0.0033 12.2126 0.0057 3.1322 9.8933 2.0125 28.9975 1.1663 0.5826 -11.5290 'International Tables Vol C 4.2.6.8 and 6.1.1.4'
O 0.0106 0.0060 3.0485 13.2771 2.2868 5.7011 1.5463 0.3239 0.8670 32.9089 0.2508 'International Tables Vol C 4.2.6.8 and 6.1.1.4'

loop_
_geom_angle_atom_site_label_1
_geom_angle_atom_site_label_2
_geom_angle_atom_site_label_3
_geom_angle
_geom_angle_publ_flag
O1 C2 N3 119.82(13) yes
O1 C2 C15 121.44(12) yes
N3 C2 C15 118.72(12) yes
C2 N3 C4 127.61(12) yes
C2 N3 H31 116.3 no
C4 N3 H31 116.1 no
N3 C4 C5 108.49(11) yes
N3 C4 C13 110.73(11) yes
C5 C4 C13 113.58(11) yes
N3 C4 H41 107.8 no
C5 C4 H41 106.6 no
C13 C4 H41 109.4 no
C4 C5 O6 113.42(11) yes
C4 C5 C7 110.27(11) yes
O6 C5 C7 109.35(11) yes
C4 C5 H51 106.6 no
O6 C5 H51 109.4 no
C7 C5 H51 107.5 no
C5 O6 H61 112.3 no
C5 C7 C8 122.02(13) yes
C5 C7 C12 119.64(13) yes
C8 C7 C12 118.32(14) yes
C7 C8 C9 120.48(14) yes
C7 C8 H81 119.8 no
C9 C8 H81 119.7 no
C8 C9 C10 120.49(15) yes
C8 C9 H91 119.4 no
C10 C9 H91 120.1 no
C9 C10 C11 119.67(15) yes
C9 C10 H101 120.6 no
C11 C10 H101 119.7 no
C10 C11 C12 120.06(15) yes
C10 C11 H111 119.5 no
C12 C11 H111 120.5 no
C7 C12 C11 120.97(14) yes
C7 C12 H121 119.2 no
C11 C12 H121 119.8 no
C4 C13 C14 110.11(12) yes
C4 C13 H131 108.7 no
C14 C13 H131 108.5 no
C4 C13 H132 108.9 no
C14 C13 H132 110.4 no
H131 C13 H132 110.2 no
C13 C14 C15 109.17(12) yes
C13 C14 H141 110.8 no
C15 C14 H141 109.6 no
C13 C14 H142 108.9 no
C15 C14 H142 109.7 no
H141 C14 H142 108.7 no
C14 C15 C2 113.21(12) yes
C14 C15 H151 112.0 no
C2 C15 H151 107.7 no
C14 C15 H152 108.2 no
C2 C15 H152 107.2 no
H151 C15 H152 108.3 no
O16 C17 N18 121.09(12) yes
O16 C17 C30 119.33(12) yes
N18 C17 C30 119.55(12) yes
C17 N18 C19 126.10(11) yes
C17 N18 H181 116.6 no
C19 N18 H181 117.2 no
N18 C19 C20 109.53(11) yes
N18 C19 C28 110.11(11) yes
C20 C19 C28 113.61(11) yes
N18 C19 H191 109.2 no
C20 C19 H191 105.2 no
C28 C19 H191 109.0 no
C19 C20 O21 112.48(11) yes
C19 C20 C22 110.13(11) yes
O21 C20 C22 110.70(11) yes
C19 C20 H201 105.7 no
O21 C20 H201 108.7 no
C22 C20 H201 109.0 no
C20 O21 H211 114.8 no
C20 C22 C23 121.67(13) yes
C20 C22 C27 120.16(12) yes
C23 C22 C27 118.16(13) yes
C22 C23 C24 120.62(14) yes
C22 C23 H231 118.6 no
C24 C23 H231 120.8 no
C23 C24 C25 120.74(14) yes
C23 C24 H241 119.8 no
C25 C24 H241 119.5 no
C24 C25 C26 119.22(14) yes
C24 C25 H251 120.5 no
C26 C25 H251 120.3 no
C25 C26 C27 119.89(14) yes
C25 C26 H261 119.8 no
C27 C26 H261 120.3 no
C22 C27 C26 121.36(13) yes
C22 C27 H271 119.2 no
C26 C27 H271 119.4 no
C19 C28 C29 109.78(12) yes
C19 C28 H281 108.9 no
C29 C28 H281 110.0 no
C19 C28 H282 109.2 no
C29 C28 H282 110.0 no
H281 C28 H282 108.9 no
C28 C29 C30 111.23(12) yes
C28 C29 H291 108.3 no
C30 C29 H291 109.8 no
C28 C29 H292 110.4 no
C30 C29 H292 109.3 no
H291 C29 H292 107.7 no
C29 C30 C17 114.95(12) yes
C29 C30 H301 109.7 no
C17 C30 H301 105.9 no
C29 C30 H302 110.9 no
C17 C30 H302 106.8 no
H301 C30 H302 108.2 no
H312 O31 H311 109.0 no

loop_
_geom_bond_atom_site_label_1
_geom_bond_atom_site_label_2
_geom_bond_distance
_geom_bond_publ_flag
O1 C2 1.2481(17) yes
C2 N3 1.3386(18) yes
C2 C15 1.506(2) yes
N3 C4 1.4671(17) yes
N3 H31 0.880 no
C4 C5 1.5426(19) yes
C4 C13 1.522(2) yes
C4 H41 0.989 no
C5 O6 1.4218(17) yes
C5 C7 1.513(2) yes
C5 H51 1.008 no
O6 H61 0.866 no
C7 C8 1.393(2) yes
C7 C12 1.391(2) yes
C8 C9 1.391(2) yes
C8 H81 0.960 no
C9 C10 1.376(2) yes
C9 H91 0.946 no
C10 C11 1.383(2) yes
C10 H101 0.972 no
C11 C12 1.387(2) yes
C11 H111 0.945 no
C12 H121 0.961 no
C13 C14 1.5265(19) yes
C13 H131 0.978 no
C13 H132 0.992 no
C14 C15 1.520(2) yes
C14 H141 0.993 no
C14 H142 0.976 no
C15 H151 0.974 no
C15 H152 0.982 no
O16 C17 1.2538(17) yes
C17 N18 1.3311(18) yes
C17 C30 1.5045(19) yes
N18 C19 1.4680(17) yes
N18 H181 0.871 no
C19 C20 1.539(2) yes
C19 C28 1.5163(19) yes
C19 H191 0.992 no
C20 O21 1.4128(17) yes
C20 C22 1.5202(19) yes
C20 H201 1.003 no
O21 H211 0.857 no
C22 C23 1.386(2) yes
C22 C27 1.392(2) yes
C23 C24 1.385(2) yes
C23 H231 0.943 no
C24 C25 1.383(2) yes
C24 H241 0.954 no
C25 C26 1.383(2) yes
C25 H251 0.975 no
C26 C27 1.384(2) yes
C26 H261 0.966 no
C27 H271 0.947 no
C28 C29 1.519(2) yes
C28 H281 0.987 no
C28 H282 0.990 no
C29 C30 1.516(2) yes
C29 H291 0.988 no
C29 H292 0.989 no
C30 H301 0.975 no
C30 H302 0.975 no
O31 H312 0.845 no
O31 H311 0.833 no

loop_
_geom_hbond_atom_site_label_D
_geom_hbond_atom_site_label_H
_geom_hbond_atom_site_label_A
_geom_hbond_site_symmetry_A
_geom_hbond_angle_DHA
_geom_hbond_distance_DH
_geom_hbond_distance_HA
_geom_hbond_distance_DA
_geom_hbond_publ_flag
C30 H301 O16 2_667 153 0.98 2.47 3.371(2) yes
O31 H312 O16 1_554 171 0.85 1.92 2.757(2) yes
O21 H211 O31 2_666 158 0.86 1.82 2.633(2) yes
N3 H31 O21 2_766 172 0.88 2.06 2.932(2) yes
O6 H61 O1 2_766 165 0.87 1.79 2.639(2) yes
O31 H311 O6 . 166 0.83 1.95 2.771(2) yes
N18 H181 O16 2_767 173 0.87 2.02 2.887(2) yes
